data_2239798
loop_
_publ_author_name
'Woidy, Patrick'
'Kraus, Florian'

_publ_section_title
;
 Crystal structure of Cs~2~[Th(NO~3~)~6~]
;
_journal_coeditor_code WM5033
_journal_issue 8
_journal_name_full 'Acta Crystallographica Section E'
_journal_page_first 98
_journal_page_last 100
_journal_paper_doi 10.1107/S1600536814015876
_journal_volume 70
_journal_year 2014
_chemical_formula_iupac 'Cs2 [Th (N O3)6]'
_chemical_formula_moiety '2(Cs +), N6 O18 Th 2-'
_chemical_formula_sum 'Cs2 N6 O18 Th'
_chemical_formula_weight 869.92
_chemical_name_common 'dicaesium thorium nitrate'
_chemical_name_systematic
;
Dicaesium hexanitratothorate(IV)
;
_space_group_IT_number 14
_symmetry_cell_setting monoclinic
_symmetry_space_group_name_Hall '-P 2ybc'
_symmetry_space_group_name_H-M 'P 1 21/c 1'
_atom_sites_solution_primary direct
_atom_sites_solution_secondary difmap
_audit_creation_method 'IUCr SHELXL97-template, publCIF'
_cell_angle_alpha 90.00
_cell_angle_beta 120.631(10)
_cell_angle_gamma 90.00
_cell_formula_units_Z 2
_cell_length_a 8.1259(14)
_cell_length_b 7.1873(12)
_cell_length_c 15.583(3)
_cell_measurement_reflns_used 9806
_cell_measurement_temperature 123(2)
_cell_measurement_theta_max 35.9974
_cell_measurement_theta_min 2.9133
_cell_volume 783.1(3)
_computing_cell_refinement '<i>SAINT</i> (Bruker, 2008)'
_computing_data_collection '<i>APEX2</i> (Bruker, 2008)'
_computing_data_reduction '<i>SAINT</i> (Bruker, 2008)'
_computing_molecular_graphics '<i>DIAMOND</i> (Brandenburg, 2012)'
_computing_publication_material '<i>publCIF</i> (Westrip, 2010)'
_computing_structure_refinement
;
<i>SHELXL97</i> (Sheldrick, 2008) and
<i>SHELXLE</i> (H\"ubschle <i>et al.</i>, 2011)
;
_computing_structure_solution '<i>SHELXS97</i> (Sheldrick, 2008)'
_diffrn_ambient_temperature 123(2)
_diffrn_detector_area_resol_mean 16
_diffrn_measured_fraction_theta_full 0.980
_diffrn_measured_fraction_theta_max 0.980
_diffrn_measurement_device '\k-geometry diffractometer'
_diffrn_measurement_device_type 'Bruker Kappa APEXII'
_diffrn_measurement_method '\f and \w scans'
_diffrn_radiation_monochromator graphite
_diffrn_radiation_source 'fine-focus sealed tube'
_diffrn_radiation_type MoK\a
_diffrn_radiation_wavelength 0.71073
_diffrn_reflns_av_R_equivalents 0.0430
_diffrn_reflns_av_sigmaI/netI 0.0300
_diffrn_reflns_limit_h_max 13
_diffrn_reflns_limit_h_min -13
_diffrn_reflns_limit_k_max 11
_diffrn_reflns_limit_k_min -10
_diffrn_reflns_limit_l_max 25
_diffrn_reflns_limit_l_min -25
_diffrn_reflns_number 31379
_diffrn_reflns_theta_full 36.18
_diffrn_reflns_theta_max 36.18
_diffrn_reflns_theta_min 2.91
_exptl_absorpt_coefficient_mu 14.216
_exptl_absorpt_correction_T_max 0.4979
_exptl_absorpt_correction_T_min 0.3744
_exptl_absorpt_correction_type multi-scan
_exptl_absorpt_process_details '(<i>SADABS</i>; Bruker, 2008)'
_exptl_crystal_colour colourless
_exptl_crystal_density_diffrn 3.689
_exptl_crystal_density_method 'not measured'
_exptl_crystal_description block
_exptl_crystal_F_000 772
_exptl_crystal_size_max 0.09
_exptl_crystal_size_mid 0.07
_exptl_crystal_size_min 0.06
_refine_diff_density_max 2.144
_refine_diff_density_min -1.346
_refine_ls_extinction_coef 0
_refine_ls_extinction_method none
_refine_ls_goodness_of_fit_ref 1.038
_refine_ls_matrix_type full
_refine_ls_number_constraints 0
_refine_ls_number_parameters 124
_refine_ls_number_reflns 3684
_refine_ls_number_restraints 0
_refine_ls_restrained_S_all 1.038
_refine_ls_R_factor_all 0.0376
_refine_ls_R_factor_gt 0.0229
_refine_ls_shift/su_max 0.001
_refine_ls_shift/su_mean 0.000
_refine_ls_structure_factor_coef Fsqd
_refine_ls_weighting_details 'calc w=1/[\s^2^(Fo^2^)+(0.0213P)^2^+0.6529P] where P=(Fo^2^+2Fc^2^)/3'
_refine_ls_weighting_scheme calc
_refine_ls_wR_factor_gt 0.0437
_refine_ls_wR_factor_ref 0.0471
_reflns_number_gt 2913
_reflns_number_total 3684
_reflns_threshold_expression I>2\s(I)
_cod_data_source_file wm5033sup1.cf
_cod_data_source_block I
_cod_original_cell_volume 783.1(2)
_cod_original_sg_symbol_H-M 'P 21/c'
_cod_database_code 2239798
_cod_database_fobs_code 2239798

loop_
_symmetry_equiv_pos_as_xyz
'x, y, z'
'-x, y+1/2, -z+1/2'
'-x, -y, -z'
'x, -y-1/2, z-1/2'

loop_
_atom_site_type_symbol
_atom_site_label
_atom_site_fract_x
_atom_site_fract_y
_atom_site_fract_z
_atom_site_U_iso_or_equiv
_atom_site_adp_type
_atom_site_calc_flag
_atom_site_refinement_flags
_atom_site_occupancy
_atom_site_symmetry_multiplicity
Th Th1 0.0000 0.5000 0.0000 0.00841(3) Uani d S 1 2
Cs Cs1 0.65173(2) 0.75443(3) 0.162303(12) 0.01352(4) Uani d . 1 1
N N1 0.2073(4) 0.7544(4) 0.17622(17) 0.0131(4) Uani d . 1 1
O O1 0.2995(3) 0.8680(4) 0.24064(17) 0.0209(5) Uani d . 1 1
O O2 0.2851(3) 0.6068(3) 0.16636(15) 0.0138(4) Uani d . 1 1
O O3 0.0296(3) 0.7724(3) 0.11416(15) 0.0151(4) Uani d . 1 1
N N2 0.3383(3) 0.2500(4) 0.06501(18) 0.0132(4) Uani d . 1 1
O O4 0.4570(3) 0.1358(4) 0.07556(18) 0.0216(5) Uani d . 1 1
O O5 0.3172(3) 0.4028(3) 0.01760(16) 0.0152(4) Uani d . 1 1
O O6 0.2249(3) 0.2274(3) 0.09779(16) 0.0151(4) Uani d . 1 1
N N3 -0.1193(3) 0.2394(4) 0.10851(18) 0.0119(4) Uani d . 1 1
O O7 -0.1394(3) 0.1225(3) 0.15830(16) 0.0174(4) Uani d . 1 1
O O8 -0.1830(3) 0.2212(3) 0.01536(15) 0.0146(4) Uani d . 1 1
O O9 -0.0265(3) 0.3910(3) 0.14759(15) 0.0139(4) Uani d . 1 1

loop_
_atom_site_aniso_label
_atom_site_aniso_U_11
_atom_site_aniso_U_22
_atom_site_aniso_U_33
_atom_site_aniso_U_12
_atom_site_aniso_U_13
_atom_site_aniso_U_23
Th1 0.00943(5) 0.00874(7) 0.00772(5) 0.00017(5) 0.00486(4) -0.00012(5)
Cs1 0.01532(8) 0.01297(9) 0.01191(7) -0.00162(6) 0.00667(6) 0.00070(6)
N1 0.0167(10) 0.0129(12) 0.0101(9) -0.0014(9) 0.0071(8) -0.0003(8)
O1 0.0273(12) 0.0148(12) 0.0158(10) -0.0061(9) 0.0076(9) -0.0058(8)
O2 0.0136(9) 0.0135(11) 0.0143(9) 0.0002(7) 0.0070(8) -0.0007(7)
O3 0.0145(9) 0.0172(12) 0.0119(9) 0.0006(8) 0.0055(7) -0.0025(8)
N2 0.0119(10) 0.0151(13) 0.0116(9) 0.0032(9) 0.0051(8) -0.0006(9)
O4 0.0168(10) 0.0203(13) 0.0247(11) 0.0088(9) 0.0086(9) -0.0010(9)
O5 0.0156(9) 0.0164(12) 0.0151(9) 0.0021(8) 0.0089(8) 0.0023(8)
O6 0.0157(9) 0.0154(12) 0.0165(9) 0.0014(7) 0.0098(8) 0.0021(8)
N3 0.0111(9) 0.0123(12) 0.0130(10) 0.0023(8) 0.0066(8) 0.0032(8)
O7 0.0226(11) 0.0143(12) 0.0200(10) 0.0010(8) 0.0142(9) 0.0063(8)
O8 0.0159(9) 0.0177(12) 0.0101(8) -0.0033(8) 0.0065(7) -0.0021(7)
O9 0.0177(9) 0.0143(11) 0.0116(9) -0.0028(8) 0.0088(8) -0.0015(7)

loop_
_atom_type_symbol
_atom_type_description
_atom_type_scat_dispersion_real
_atom_type_scat_dispersion_imag
_atom_type_scat_source
N N 0.0061 0.0033 'International Tables Vol C Tables 4.2.6.8 and 6.1.1.4'
O O 0.0106 0.0060 'International Tables Vol C Tables 4.2.6.8 and 6.1.1.4'
Cs Cs -0.3680 2.1192 'International Tables Vol C Tables 4.2.6.8 and 6.1.1.4'
Th Th -7.2400 8.8979 'International Tables Vol C Tables 4.2.6.8 and 6.1.1.4'

loop_
_geom_angle_atom_site_label_1
_geom_angle_atom_site_label_2
_geom_angle_atom_site_label_3
_geom_angle_site_symmetry_1
_geom_angle_site_symmetry_3
_geom_angle
O9 Th1 O9 . 3_565 180.0
O9 Th1 O5 . . 111.46(7)
O9 Th1 O5 3_565 . 68.54(7)
O9 Th1 O5 . 3_565 68.54(7)
O9 Th1 O5 3_565 3_565 111.46(7)
O5 Th1 O5 . 3_565 180.0
O9 Th1 O2 . . 68.05(7)
O9 Th1 O2 3_565 . 111.95(7)
O5 Th1 O2 . . 68.25(7)
O5 Th1 O2 3_565 . 111.75(7)
O9 Th1 O2 . 3_565 111.95(7)
O9 Th1 O2 3_565 3_565 68.05(7)
O5 Th1 O2 . 3_565 111.75(7)
O5 Th1 O2 3_565 3_565 68.25(7)
O2 Th1 O2 . 3_565 180.0
O9 Th1 O3 . . 68.29(7)
O9 Th1 O3 3_565 . 111.72(7)
O5 Th1 O3 . . 113.67(7)
O5 Th1 O3 3_565 . 66.33(7)
O2 Th1 O3 . . 49.78(7)
O2 Th1 O3 3_565 . 130.22(7)
O9 Th1 O3 . 3_565 111.72(7)
O9 Th1 O3 3_565 3_565 68.28(7)
O5 Th1 O3 . 3_565 66.33(7)
O5 Th1 O3 3_565 3_565 113.67(7)
O2 Th1 O3 . 3_565 130.22(7)
O2 Th1 O3 3_565 3_565 49.78(7)
O3 Th1 O3 . 3_565 180.0
O9 Th1 O8 . 3_565 130.00(7)
O9 Th1 O8 3_565 3_565 50.00(7)
O5 Th1 O8 . 3_565 67.87(7)
O5 Th1 O8 3_565 3_565 112.13(7)
O2 Th1 O8 . 3_565 66.04(7)
O2 Th1 O8 3_565 3_565 113.96(7)
O3 Th1 O8 . 3_565 67.52(7)
O3 Th1 O8 3_565 3_565 112.48(7)
O9 Th1 O8 . . 50.00(7)
O9 Th1 O8 3_565 . 130.00(7)
O5 Th1 O8 . . 112.13(7)
O5 Th1 O8 3_565 . 67.87(7)
O2 Th1 O8 . . 113.96(7)
O2 Th1 O8 3_565 . 66.04(7)
O3 Th1 O8 . . 112.48(7)
O3 Th1 O8 3_565 . 67.52(7)
O8 Th1 O8 3_565 . 180.0
O9 Th1 O6 . 3_565 114.04(7)
O9 Th1 O6 3_565 3_565 65.96(7)
O5 Th1 O6 . 3_565 130.17(7)
O5 Th1 O6 3_565 3_565 49.83(7)
O2 Th1 O6 . 3_565 111.92(7)
O2 Th1 O6 3_565 3_565 68.08(7)
O3 Th1 O6 . 3_565 67.62(7)
O3 Th1 O6 3_565 3_565 112.38(7)
O8 Th1 O6 3_565 3_565 67.90(7)
O8 Th1 O6 . 3_565 112.10(7)
O9 Th1 O6 . . 65.96(7)
O9 Th1 O6 3_565 . 114.04(7)
O5 Th1 O6 . . 49.83(7)
O5 Th1 O6 3_565 . 130.17(7)
O2 Th1 O6 . . 68.08(7)
O2 Th1 O6 3_565 . 111.92(7)
O3 Th1 O6 . . 112.38(7)
O3 Th1 O6 3_565 . 67.62(7)
O8 Th1 O6 3_565 . 112.11(7)
O8 Th1 O6 . . 67.90(7)
O6 Th1 O6 3_565 . 180.0
O1 Cs1 O4 2_645 1_565 156.25(6)
O1 Cs1 O9 2_645 2_655 89.90(6)
O4 Cs1 O9 1_565 2_655 99.74(6)
O1 Cs1 O5 2_645 3_665 93.71(6)
O4 Cs1 O5 1_565 3_665 100.55(6)
O9 Cs1 O5 2_655 3_665 118.27(5)
O1 Cs1 O7 2_645 1_665 145.66(6)
O4 Cs1 O7 1_565 1_665 54.04(6)
O9 Cs1 O7 2_655 1_665 58.91(6)
O5 Cs1 O7 3_665 1_665 89.74(6)
O1 Cs1 O2 2_645 . 65.17(6)
O4 Cs1 O2 1_565 . 91.62(6)
O9 Cs1 O2 2_655 . 123.54(5)
O5 Cs1 O2 3_665 . 113.40(5)
O7 Cs1 O2 1_665 . 142.57(6)
O1 Cs1 O6 2_645 2_655 60.69(6)
O4 Cs1 O6 1_565 2_655 109.47(6)
O9 Cs1 O6 2_655 2_655 50.84(5)
O5 Cs1 O6 3_665 2_655 149.23(6)
O7 Cs1 O6 1_665 2_655 102.26(6)
O2 Cs1 O6 . 2_655 73.15(5)
O1 Cs1 O8 2_645 3_565 104.90(6)
O4 Cs1 O8 1_565 3_565 59.16(6)
O9 Cs1 O8 2_655 3_565 154.64(5)
O5 Cs1 O8 3_665 3_565 81.81(5)
O7 Cs1 O8 1_665 3_565 109.40(6)
O2 Cs1 O8 . 3_565 50.29(5)
O6 Cs1 O8 2_655 3_565 119.24(5)
O1 Cs1 O4 2_645 3_665 129.25(6)
O4 Cs1 O4 1_565 3_665 62.25(7)
O9 Cs1 O4 2_655 3_665 122.67(6)
O5 Cs1 O4 3_665 3_665 38.31(6)
O7 Cs1 O4 1_665 3_665 68.42(6)
O2 Cs1 O4 . 3_665 111.59(5)
O6 Cs1 O4 2_655 3_665 169.89(6)
O8 Cs1 O4 3_565 3_665 62.74(5)
O1 Cs1 O3 2_645 1_655 103.26(6)
O4 Cs1 O3 1_565 1_655 100.43(6)
O9 Cs1 O3 2_655 1_655 69.90(5)
O5 Cs1 O3 3_665 1_655 49.34(5)
O7 Cs1 O3 1_665 1_655 55.17(6)
O2 Cs1 O3 . 1_655 160.35(5)
O6 Cs1 O3 2_655 1_655 116.33(5)
O8 Cs1 O3 3_565 1_655 124.39(5)
O4 Cs1 O3 3_665 1_655 62.21(5)
O1 Cs1 O2 2_645 2_655 110.03(6)
O4 Cs1 O2 1_565 2_655 62.67(6)
O9 Cs1 O2 2_655 2_655 50.38(5)
O5 Cs1 O2 3_665 2_655 152.33(5)
O7 Cs1 O2 1_665 2_655 62.66(5)
O2 Cs1 O2 . 2_655 90.06(4)
O6 Cs1 O2 2_655 2_655 49.46(5)
O8 Cs1 O2 3_565 2_655 104.56(5)
O4 Cs1 O2 3_665 2_655 120.70(6)
O3 Cs1 O2 1_655 2_655 109.23(5)
O1 Cs1 O5 2_645 . 62.42(6)
O4 Cs1 O5 1_565 . 107.22(6)
O9 Cs1 O5 2_655 . 152.10(5)
O5 Cs1 O5 3_665 . 64.03(6)
O7 Cs1 O5 1_665 . 145.89(5)
O2 Cs1 O5 . . 49.93(5)
O6 Cs1 O5 2_655 . 111.39(5)
O8 Cs1 O5 3_565 . 48.65(5)
O4 Cs1 O5 3_665 . 77.61(6)
O3 Cs1 O5 1_655 . 111.10(5)
O2 Cs1 O5 2_655 . 139.61(5)
O1 N1 O3 . . 123.0(3)
O1 N1 O2 . . 121.4(3)
O3 N1 O2 . . 115.6(2)
O1 N1 Th1 . . 171.90(19)
O3 N1 Th1 . . 58.37(14)
O2 N1 Th1 . . 57.86(13)
O1 N1 Cs1 . . 80.78(16)
O3 N1 Cs1 . . 135.65(16)
O2 N1 Cs1 . . 56.08(13)
Th1 N1 Cs1 . . 93.18(6)
N1 O1 Cs1 . 2_655 151.9(2)
N1 O1 Cs1 . . 80.51(16)
Cs1 O1 Cs1 2_655 . 115.37(7)
N1 O2 Th1 . . 97.02(15)
N1 O2 Cs1 . . 104.44(16)
Th1 O2 Cs1 . . 116.83(7)
N1 O2 Cs1 . 2_645 113.20(15)
Th1 O2 Cs1 . 2_645 105.02(7)
Cs1 O2 Cs1 . 2_645 118.46(6)
N1 O3 Th1 . . 96.77(16)
N1 O3 Cs1 . 1_455 127.70(16)
Th1 O3 Cs1 . 1_455 109.60(7)
O4 N2 O6 . . 123.3(3)
O4 N2 O5 . . 121.3(2)
O6 N2 O5 . . 115.4(2)
O4 N2 Th1 . . 169.0(2)
O6 N2 Th1 . . 58.96(13)
O5 N2 Th1 . . 57.49(13)
O4 N2 Cs1 . 3_665 73.20(16)
O6 N2 Cs1 . 3_665 141.44(17)
O5 N2 Cs1 . 3_665 60.20(13)
Th1 N2 Cs1 . 3_665 98.63(7)
N2 O4 Cs1 . 1_545 148.2(2)
N2 O4 Cs1 . 3_665 87.06(17)
Cs1 O4 Cs1 1_545 3_665 117.75(7)
N2 O5 Th1 . . 97.33(15)
N2 O5 Cs1 . 3_665 99.06(16)
Th1 O5 Cs1 . 3_665 122.56(8)
N2 O5 Cs1 . . 114.09(16)
Th1 O5 Cs1 . . 106.16(7)
Cs1 O5 Cs1 3_665 . 115.97(6)
N2 O6 Th1 . . 96.08(16)
N2 O6 Cs1 . 2_645 125.14(16)
Th1 O6 Cs1 . 2_645 109.54(7)
O7 N3 O8 . . 123.3(3)
O7 N3 O9 . . 121.5(2)
O8 N3 O9 . . 115.2(2)
O7 N3 Th1 . . 169.82(18)
O8 N3 Th1 . . 58.82(13)
O9 N3 Th1 . . 57.20(12)
O7 N3 Cs1 . 2_645 78.86(16)
O8 N3 Cs1 . 2_645 137.03(15)
O9 N3 Cs1 . 2_645 56.39(13)
Th1 N3 Cs1 . 2_645 93.37(6)
N3 O7 Cs1 . 1_445 147.48(19)
N3 O7 Cs1 . 2_645 82.01(16)
Cs1 O7 Cs1 1_445 2_645 126.22(7)
N3 O8 Th1 . . 96.14(16)
N3 O8 Cs1 . 3_565 124.10(15)
Th1 O8 Cs1 . 3_565 110.23(7)
N3 O9 Th1 . . 97.60(15)
N3 O9 Cs1 . 2_645 103.60(16)
Th1 O9 Cs1 . 2_645 117.54(7)
N3 O9 Cs1 . 1_455 110.88(15)
Th1 O9 Cs1 . 1_455 102.81(7)
Cs1 O9 Cs1 2_645 1_455 121.84(6)

loop_
_geom_bond_atom_site_label_1
_geom_bond_atom_site_label_2
_geom_bond_site_symmetry_2
_geom_bond_distance
Th1 O9 . 2.541(2)
Th1 O9 3_565 2.541(2)
Th1 O5 . 2.547(2)
Th1 O5 3_565 2.547(2)
Th1 O2 . 2.561(2)
Th1 O2 3_565 2.561(2)
Th1 O3 . 2.573(2)
Th1 O3 3_565 2.573(2)
Th1 O8 3_565 2.578(2)
Th1 O8 . 2.578(2)
Th1 O6 3_565 2.581(2)
Th1 O6 . 2.581(2)
Cs1 O1 2_645 3.090(2)
Cs1 O4 1_565 3.109(3)
Cs1 O9 2_655 3.134(2)
Cs1 O5 3_665 3.150(2)
Cs1 O7 1_665 3.161(2)
Cs1 O2 . 3.194(2)
Cs1 O6 2_655 3.347(2)
Cs1 O8 3_565 3.385(2)
Cs1 O4 3_665 3.436(3)
Cs1 O3 1_655 3.515(2)
Cs1 O2 2_655 3.523(2)
Cs1 O5 . 3.552(2)
N1 O1 . 1.212(3)
N1 O3 . 1.270(3)
N1 O2 . 1.283(3)
O1 Cs1 2_655 3.090(2)
O2 Cs1 2_645 3.523(2)
O3 Cs1 1_455 3.515(2)
N2 O4 . 1.212(3)
N2 O6 . 1.271(3)
N2 O5 . 1.285(3)
N2 Cs1 3_665 3.584(2)
O4 Cs1 1_545 3.109(3)
O4 Cs1 3_665 3.436(3)
O5 Cs1 3_665 3.150(2)
O6 Cs1 2_645 3.347(2)
N3 O7 . 1.210(3)
N3 O8 . 1.275(3)
N3 O9 . 1.287(3)
N3 Cs1 2_645 3.657(2)
O7 Cs1 1_445 3.161(2)
O7 Cs1 2_645 3.624(2)
O8 Cs1 3_565 3.385(2)
O9 Cs1 2_645 3.134(2)
O9 Cs1 1_455 3.785(2)
